data_2009237
loop_
_publ_author_name
'Murmann, R. Kent'
'Barnes, Charles L.'

_publ_section_title
;[<i>trans</i>-Bis(en)dioxoosmium(VI)]
 <i>trans</i>-bis(en)dioxoosmium(VI)[aqua-\h^1^-sulfato-\h^2^-sulfatoiron(II)][diaquabis(\h^1^-sulfato)iron(II)]
 hexahydrate
;
_journal_issue 12
_journal_name_full 'Acta Crystallographica Section C'
_journal_page_first 2004
_journal_page_last 2007
_journal_paper_doi 10.1107/S0108270199010070
_journal_volume 55
_journal_year 1999
_chemical_formula_iupac '[Os O2 (C2 H8 N2)2]2 [Os2 Fe4 O4 (S1 O4)8 (C2 H8 N2)4 (H2 O1)6], 12H2 O1'
_chemical_formula_moiety '2C4 H16 N4 O2 Os1 2+, C8 H44 Fe4 N8 O42 Os2 S8, 12H2 O1'
_chemical_formula_sum 'C16 H100 Fe4 N16 O58 Os4 S8'
_chemical_formula_weight 2685.71
_chemical_name_systematic
;
[trans-dioxo-bis(en)osmium(VI)] [trans-dioxo-bis(en)osmium(VI)
-disulfatoferrate(II)
;
_space_group_IT_number 2
_symmetry_cell_setting triclinic
_symmetry_space_group_name_Hall '-P 1'
_symmetry_space_group_name_H-M 'P -1'
_cell_angle_alpha 101.6270(10)
_cell_angle_beta 91.7010(10)
_cell_angle_gamma 111.5150(10)
_cell_formula_units_Z 2
_cell_length_a 12.8648(7)
_cell_length_b 17.1212(10)
_cell_length_c 18.7567(11)
_cell_measurement_reflns_used 6012
_cell_measurement_temperature 193
_cell_measurement_theta_max 27
_cell_measurement_theta_min 0
_cell_volume 3740.2(4)
_computing_cell_refinement SMART
_computing_data_collection 'SMART (Siemens, 1997)'
_computing_data_reduction 'SAINT (Siemens, 1997)'
_computing_molecular_graphics 'ORTEPIII (Burnett & Johnson, 1996)'
_computing_publication_material NRCVAX
_computing_structure_refinement 'LSTSQ in NRCVAX (Gabe et al., 1989)'
_computing_structure_solution 'SHELXS86 (Sheldrick, 1985)'
_diffrn_ambient_temperature 193
_diffrn_measurement_device 'Siemens SMART CCD'
_diffrn_measurement_method \w
_diffrn_radiation_monochromator graphite
_diffrn_radiation_source 'xray tube'
_diffrn_radiation_type MoK\a
_diffrn_radiation_wavelength 0.70930
_diffrn_reflns_av_R_equivalents 0.030
_diffrn_reflns_av_sigmaI/netI 2.5
_diffrn_reflns_limit_h_max 15
_diffrn_reflns_limit_h_min -16
_diffrn_reflns_limit_k_max 21
_diffrn_reflns_limit_k_min 0
_diffrn_reflns_limit_l_max 23
_diffrn_reflns_limit_l_min -23
_diffrn_reflns_number 25087
_diffrn_reflns_reduction_process 'Siemens SAINT v4.05'
_diffrn_reflns_theta_max 27
_diffrn_reflns_theta_min 0.00
_exptl_absorpt_coefficient_mu 7.86
_exptl_absorpt_correction_T_max 0.675
_exptl_absorpt_correction_T_min 0.513
_exptl_absorpt_correction_type empirical
_exptl_absorpt_process_details '(SADABS; Blessing, 1995)'
_exptl_crystal_colour black
_exptl_crystal_density_diffrn 2.39
_exptl_crystal_density_meas 2.40
_exptl_crystal_density_method 'flotation in CCl~4~/CBr~4~'
_exptl_crystal_description needle
_exptl_crystal_F_000 2616
_exptl_crystal_size_max 0.43
_exptl_crystal_size_mid 0.05
_exptl_crystal_size_min 0.05
_refine_diff_density_max '4.52 e \%A^-3^ (1.3\%A from Os2)'
_refine_diff_density_min -2.42
_refine_ls_extinction_method none
_refine_ls_goodness_of_fit_ref 1.19
_refine_ls_hydrogen_treatment constr
_refine_ls_matrix_type full
_refine_ls_number_parameters 955
_refine_ls_number_reflns 10946
_refine_ls_number_restraints 0
_refine_ls_R_factor_all 0.046
_refine_ls_R_factor_gt 0.048
_refine_ls_shift/su_max 0.004
_refine_ls_structure_factor_coef F
_refine_ls_weighting_details 'w = 1/[\s^2^(F) + 0.0006F^2^]'
_refine_ls_weighting_scheme calc
_refine_ls_wR_factor_all 0.056
_refine_ls_wR_factor_ref 0.059
_reflns_number_gt 10951
_reflns_number_total 15624
_reflns_observed_criterion I~net~>2.5\s(I~net~)
_cod_data_source_file da1073.cif
_cod_data_source_block DA1073
_cod_depositor_comments
;
The following automatic conversions were performed:
'_symmetry_cell_setting' value 'Triclinic' changed to 'triclinic'
according to '/home/saulius/struct/CIF-dictionaries/cif_core.dic'
dictionary named 'cif_core.dic' version 2.4.1 from 2010-06-29.

Automatic conversion script
Id: cif_fix_enum 1527 2010-12-29 10:47:43Z saulius 

The following automatic conversions were performed:

'_atom_site_thermal_displace_type' tag value 'Uij' was replaced with
'Uani' value 106 times.

Automatic conversion script
Id: cif_fix_values 1646 2011-03-28 12:23:43Z adriana 

The following automatic conversions were performed:

'_symmetry_cell_setting' value 'Triclinic' changed to 'triclinic'
according to /home/saulius/struct/CIF-dictionaries/cif_core.dic
dictionary named 'cif_core.dic' version 2.4.1 from 2010-06-29.

Automatic conversion script
Id: cif_fix_values 1715 2011-07-08 13:25:40Z adriana 

The following automatic conversions were performed:

'_refine_ls_weighting_scheme' value 'w = 1/[\s^2^(F) + 0.0006F^2^]'
was changed to 'calc'. New tag '_refine_ls_weighting_details' was
created. The value of the new tag was set to 'w = 1/[\s^2^(F) +
0.0006F^2^]'.

Automatic conversion script
Id: cif_fix_values 3143 2015-03-26 13:38:13Z robertas 
;
_cod_database_code 2009237

loop_
_symmetry_equiv_pos_as_xyz
x,y,z
-x,-y,-z

loop_
_atom_site_aniso_label
_atom_site_aniso_U_11
_atom_site_aniso_U_22
_atom_site_aniso_U_33
_atom_site_aniso_U_12
_atom_site_aniso_U_13
_atom_site_aniso_U_23
_atom_site_aniso_type_symbol
Os1 0.0126(2) 0.0112(2) 0.0173(2) 0.0050(2) 0.0005(2) 0.0049(12) Os
Os2 0.0121(2) 0.0112(2) 0.0238(3) 0.0050(2) 0.0025(2) 0.0057(2) Os
Os3 0.0066(2) 0.0082(2) 0.0166(2) 0.0037(2) 0.0017(2) 0.0061(2) Os
Os4 0.0066(2) 0.0079(2) 0.0156(2) 0.0033(2) 0.0014(2) 0.0053(2) Os
Fe1 0.0087(7) 0.0087(8) 0.0155(8) 0.0041(6) 0.0019(6) 0.0054(7) Fe
Fe2 0.0063(7) 0.0088(7) 0.0167(8) 0.0038(6) 0.0004(6) 0.0052(7) Fe
Fe3 0.0064(7) 0.0088(8) 0.0171(8) 0.0035(6) 0.0011(6) 0.0049(7) Fe
Fe4 0.0057(7) 0.0088(7) 0.0150(8) 0.0030(6) 0.0019(6) 0.0056(6) Fe
S1 0.0181(16) 0.041(2) 0.0190(16) 0.0110(15) -0.0016(13) -0.0056(15) S
S2 0.0162(14) 0.0199(15) 0.0178(14) 0.0091(12) 0.0032(12) 0.0058(12) S
S3 0.0072(12) 0.0091(13) 0.0215(14) 0.0044(10) 0.0027(11) 0.0055(12) S
S4 0.0218(15) 0.0186(15) 0.0190(15) 0.0094(12) -0.0002(12) 0.0046(13) S
S5 0.0138(14) 0.0193(15) 0.0179(14) 0.0078(12) 0.0029(11) 0.0077(12) S
S6 0.0070(12) 0.0116(13) 0.0243(15) 0.0045(11) 0.0015(11) 0.0070(12) S
S7 0.0089(12) 0.0109(13) 0.0200(14) 0.0055(11) 0.0029(11) 0.0064(12) S
S8 0.0078(12) 0.0108(13) 0.0209(14) 0.0040(10) 0.0023(11) 0.0079(12) S
O1 0.026(4) 0.027(5) 0.012(4) 0.016(4) -0.002(3) 0.007(4) O
O2 0.020(4) 0.018(4) 0.027(5) 0.008(3) -0.003(4) 0.005(4) O
O3 0.008(4) 0.030(5) 0.044(6) -0.001(4) 0.009(4) 0.007(4) O
O4 0.017(4) 0.022(5) 0.045(6) 0.011(4) 0.009(4) 0.007(4) O
O5 0.015(4) 0.009(4) 0.013(4) 0.007(3) 0.004(3) 0.005(3) O
O6 0.006(3) 0.012(4) 0.031(4) 0.004(3) 0.005(3) 0.011(4) O
O7 0.005(3) 0.005(4) 0.025(4) 0.000(3) -0.002(3) 0.003(3) O
O8 0.009(4) 0.011(4) 0.015(4) 0.003(3) -0.003(3) 0.004(3) O
O9 0.026(5) 0.027(5) 0.019(4) 0.011(4) 0.001(4) 0.006(4) O
O10 0.028(5) 0.030(5) 0.013(4) 0.010(4) 0.007(4) 0.005(4) O
O11 0.095(10) 0.033(6) 0.049(7) -0.047(6) 0.017(7) -0.006(5) O
O12 0.090(10) 0.26(2) 0.046(8) 0.142(12) -0.041(7) -0.066(10) O
O13 0.018(4) 0.025(5) 0.023(4) 0.006(4) 0.005(4) 0.007(4) O
O14 0.022(4) 0.031(5) 0.021(4) 0.008(4) -0.002(4) 0.010(4) O
O15 0.014(4) 0.010(4) 0.024(4) 0.000(3) 0.005(3) 0.004(3) O
O16 0.011(4) 0.013(4) 0.024(4) 0.006(3) 0.003(3) 0.008(3) O
O17 0.008(4) 0.014(4) 0.031(5) 0.007(3) 0.007(3) 0.012(4) O
O18 0.007(4) 0.015(4) 0.024(4) 0.006(3) 0.000(3) 0.007(3) O
O19 0.011(4) 0.021(4) 0.025(4) 0.005(3) 0.005(3) 0.011(4) O
O20 0.011(4) 0.016(4) 0.037(5) 0.005(3) 0.002(4) 0.003(4) O
O21 0.036(5) 0.032(5) 0.025(5) 0.013(4) 0.017(4) 0.004(4) O
O22 0.027(5) 0.016(4) 0.021(4) 0.008(4) -0.006(4) 0.003(4) O
O23 0.036(5) 0.015(4) 0.023(4) 0.013(4) 0.001(4) 0.005(4) O
O24 0.023(5) 0.025(5) 0.035(5) 0.008(4) -0.005(4) 0.003(4) O
O25 0.017(4) 0.019(4) 0.021(4) 0.006(3) 0.000(3) 0.004(4) O
O26 0.016(4) 0.011(4) 0.021(4) 0.005(3) 0.003(3) 0.001(3) O
O27 0.022(4) 0.041(5) 0.020(4) 0.016(4) -0.005(4) 0.014(4) O
O28 0.023(5) 0.039(5) 0.025(5) 0.015(4) 0.014(4) 0.016(4) O
O29 0.004(3) 0.010(4) 0.034(5) 0.005(3) 0.000(3) 0.000(4) O
O30 0.010(4) 0.024(4) 0.037(5) 0.006(3) 0.003(4) 0.020(4) O
O31 0.012(4) 0.010(4) 0.034(5) 0.005(3) 0.001(4) -0.001(4) O
O32 0.007(4) 0.016(4) 0.026(4) 0.008(3) 0.006(3) 0.012(4) O
O33 0.006(3) 0.013(4) 0.021(4) 0.007(3) 0.003(3) 0.010(3) O
O34 0.014(4) 0.019(4) 0.025(4) 0.014(3) 0.001(3) 0.006(4) O
O35 0.015(4) 0.020(4) 0.038(5) 0.009(3) 0.012(4) 0.018(4) O
O36 0.016(4) 0.014(4) 0.023(4) 0.004(3) -0.002(3) 0.000(4) O
O37 0.010(4) 0.012(4) 0.023(4) 0.005(3) 0.001(3) 0.007(3) O
O38 0.015(4) 0.017(4) 0.030(5) 0.003(3) 0.000(4) 0.004(4) O
O39 0.010(4) 0.013(4) 0.025(4) 0.005(3) 0.003(3) 0.007(3) O
O40 0.008(4) 0.027(5) 0.037(5) 0.007(3) 0.005(4) 0.016(4) O
O41 0.054(6) 0.025(5) 0.023(5) 0.014(4) 0.002(4) 0.007(4) O
O42 0.019(4) 0.028(5) 0.027(5) 0.011(4) 0.003(4) 0.012(4) O
O43 0.018(4) 0.022(4) 0.018(4) 0.010(4) 0.008(3) 0.004(4) O
O44 0.022(5) 0.053(6) 0.033(5) 0.003(5) -0.001(4) -0.005(5) O
O45 0.020(4) 0.036(5) 0.032(5) 0.013(4) 0.003(4) 0.017(4) O
O46 0.016(4) 0.015(4) 0.027(5) 0.006(3) 0.002(3) 0.010(4) O
O47 0.026(4) 0.021(4) 0.015(4) 0.011(4) 0.001(3) 0.006(4) O
O48 0.034(5) 0.056(7) 0.037(6) 0.024(5) -0.009(5) 0.002(5) O
O49 0.018(4) 0.031(5) 0.027(5) 0.012(4) 0.006(4) 0.008(4) O
O50 0.029(5) 0.033(5) 0.042(6) 0.019(4) 0.000(4) 0.000(5) O
O51 0.018(4) 0.024(4) 0.021(4) 0.012(4) 0.005(3) 0.011(4) O
O52 0.034(5) 0.040(6) 0.035(5) 0.022(5) 0.000(4) 0.013(4) O
O53 0.029(6) 0.077(8) 0.043(6) 0.013(6) 0.006(5) 0.011(6) O
O54 0.013(4) 0.015(4) 0.036(5) 0.007(3) 0.006(4) 0.012(4) O
O55 0.016(4) 0.018(4) 0.018(4) 0.006(3) 0.001(3) -0.003(4) O
O56 0.039(6) 0.063(7) 0.043(6) 0.007(5) -0.007(5) 0.023(6) O
O57 0.024(5) 0.031(5) 0.023(5) 0.000(4) 0.001(4) 0.011(4) O
O58 0.033(5) 0.037(5) 0.022(5) 0.002(4) 0.000(4) 0.006(4) O
N1 0.037(6) 0.020(5) 0.014(5) 0.013(5) 0.001(4) 0.005(4) N
N2 0.023(5) 0.012(5) 0.013(5) 0.004(4) -0.004(4) 0.001(4) N
N3 0.017(5) 0.018(5) 0.023(5) 0.010(4) -0.006(4) 0.003(4) N
N4 0.028(5) 0.018(5) 0.021(5) 0.015(4) 0.009(4) 0.012(4) N
N5 0.008(4) 0.015(5) 0.015(5) 0.000(4) -0.003(4) 0.005(4) N
N6 0.014(5) 0.011(5) 0.022(5) 0.011(4) 0.003(4) 0.001(4) N
N7 0.013(5) 0.009(5) 0.020(5) 0.002(4) 0.002(4) -0.003(4) N
N8 0.016(5) 0.018(5) 0.028(6) 0.007(4) 0.005(4) 0.010(5) N
N9 0.048(7) 0.024(6) 0.050(8) 0.017(6) -0.016(6) 0.015(6) N
N10 0.023(5) 0.024(6) 0.029(6) 0.012(5) 0.000(5) 0.007(5) N
N11 0.019(5) 0.008(5) 0.023(5) 0.005(4) -0.006(4) -0.002(4) N
N12 0.021(5) 0.010(5) 0.024(5) 0.006(4) 0.006(4) 0.004(4) N
N13 0.017(5) 0.015(5) 0.021(5) 0.009(4) 0.010(4) 0.009(4) N
N14 0.007(4) 0.015(5) 0.018(5) 0.003(4) 0.000(4) 0.008(4) N
N15 0.008(4) 0.015(5) 0.020(5) 0.009(4) 0.005(4) 0.001(4) N
N16 0.013(5) 0.023(5) 0.022(5) 0.008(4) 0.008(4) 0.018(5) N
C1 0.027(7) 0.036(8) 0.033(7) 0.009(6) 0.001(6) 0.016(7) C
C2 0.038(7) 0.021(6) 0.010(6) 0.009(6) -0.003(5) 0.007(5) C
C3 0.041(8) 0.031(7) 0.011(6) 0.018(6) 0.003(5) -0.002(5) C
C4 0.056(9) 0.045(9) 0.017(6) 0.029(7) 0.008(6) 0.023(6) C
C5 0.066(11) 0.054(11) 0.057(11) 0.026(9) -0.025(9) 0.025(9) C
C6 0.068(11) 0.030(8) 0.017(7) 0.018(8) -0.004(7) -0.001(6) C
C7 0.044(8) 0.021(7) 0.032(7) 0.013(6) 0.003(6) 0.014(6) C
C8 0.038(8) 0.017(6) 0.017(6) 0.004(6) -0.009(6) -0.002(5) C
C9 0.030(8) 0.091(13) 0.021(7) 0.025(9) -0.003(6) -0.003(8) C
C10 0.030(8) 0.085(13) 0.046(10) 0.028(9) 0.012(7) 0.015(9) C
C11 0.024(6) 0.016(6) 0.017(6) 0.006(5) -0.006(5) -0.004(5) C
C12 0.017(6) 0.023(6) 0.023(6) 0.010(5) 0.015(5) 0.014(5) C
C13 0.028(7) 0.026(7) 0.023(7) 0.015(6) -0.002(5) -0.002(6) C
C14 0.025(7) 0.025(7) 0.021(6) 0.013(6) 0.008(5) 0.001(6) C
C15 0.029(7) 0.022(7) 0.020(6) 0.009(5) 0.009(5) 0.007(5) C
C16 0.031(7) 0.032(8) 0.028(7) 0.016(6) 0.000(6) 0.009(6) C

loop_
_atom_site_label
_atom_site_fract_x
_atom_site_fract_y
_atom_site_fract_z
_atom_site_U_iso_or_equiv
_atom_site_thermal_displace_type
_atom_site_calc_flag
_atom_site_refinement_flags
_atom_site_type_symbol
Os1 0.71483(4) 0.49980(3) 0.27963(2) 0.0134(2) Uani ? . Os
Os2 0.26492(4) 0.49965(3) 0.21544(3) 0.0152(3) Uani ? . Os
Os3 1.24065(3) 0.99529(3) 0.25867(2) 0.0097(2) Uani ? . Os
Os4 1.74114(3) 0.99368(3) 0.25189(2) 0.0095(2) Uani ? . Os
Fe1 1.63540(10) 0.77885(9) 0.28698(8) 0.0103(8) Uani ? . Fe
Fe2 1.84790(10) 1.21702(9) 0.23452(8) 0.0100(8) Uani ? . Fe
Fe3 1.13120(10) 0.77199(9) 0.27830(8) 0.0103(8) Uani ? . Fe
Fe4 1.34530(10) 1.21250(9) 0.22697(8) 0.0093(8) Uani ? . Fe
S1 1.0058(3) 0.6606(2) 0.1151(2) 0.028(2) Uani ? . S
S2 1.5914(2) 0.7442(2) 0.4214(2) 0.017(2) Uani ? . S
S3 1.5835(2) 1.1853(2) 0.2473(2) 0.012(2) Uani ? . S
S4 1.9194(2) 1.3453(2) 0.4010(2) 0.019(2) Uani ? . S
S5 1.3875(2) 1.2622(2) 0.0970(2) 0.016(2) Uani ? . S
S6 1.3992(2) 0.8082(2) 0.2695(2) 0.014(2) Uani ? . S
S7 1.0782(2) 1.1766(2) 0.2223(2) 0.0120(10) Uani ? . S
S8 0.9038(2) 0.8164(2) 0.2941(2) 0.0120(10) Uani ? . S
O1 0.8567(6) 0.5203(5) 0.2793(4) 0.020(4) Uani ? . O
O2 0.5719(6) 0.4773(5) 0.2792(4) 0.021(4) Uani ? . O
O3 0.4004(6) 0.5437(5) 0.1927(5) 0.030(5) Uani ? . O
O4 0.1267(6) 0.4533(5) 0.2342(5) 0.027(5) Uani ? . O
O5 1.1909(6) 0.8837(4) 0.2705(4) 0.011(4) Uani ? . O
O6 1.2911(5) 1.1083(4) 0.2485(4) 0.015(4) Uani ? . O
O7 1.6885(5) 0.8811(4) 0.2625(4) 0.012(4) Uani ? . O
O8 1.7927(5) 1.1060(4) 0.2423(4) 0.012(4) Uani ? . O
O9 1.0993(7) 0.7287(5) 0.1694(4) 0.024(5) Uani ? . O
O10 1.0517(7) 0.6500(5) 0.0454(4) 0.024(5) Uani ? . O
O11 0.9735(10) 0.5799(6) 0.1413(6) 0.082(8) Uani ? . O
O12 0.9112(11) 0.6832(11) 0.1083(6) 0.126(14) Uani ? . O
O13 1.4793(6) 0.7333(5) 0.4468(4) 0.022(5) Uani ? . O
O14 1.6647(6) 0.7367(5) 0.4768(4) 0.025(5) Uani ? . O
O15 1.6424(6) 0.8279(4) 0.3984(4) 0.017(4) Uani ? . O
O16 1.5767(6) 0.6788(4) 0.3511(4) 0.015(4) Uani ? . O
O17 1.7003(6) 1.2398(4) 0.2400(4) 0.016(4) Uani ? . O
O18 1.5157(5) 1.2388(4) 0.2433(4) 0.014(4) Uani ? . O
O19 1.5797(6) 1.1639(5) 0.3203(4) 0.019(4) Uani ? . O
O20 1.5428(6) 1.1082(5) 0.1882(4) 0.022(5) Uani ? . O
O21 1.8328(7) 1.3319(5) 0.4515(4) 0.031(5) Uani ? . O
O22 1.8938(6) 1.2646(5) 0.3444(4) 0.022(5) Uani ? . O
O23 1.9185(7) 1.4136(5) 0.3634(4) 0.024(5) Uani ? . O
O24 2.0303(7) 1.3716(5) 0.4423(5) 0.029(5) Uani ? . O
O25 1.3387(6) 1.1753(5) 0.1143(4) 0.019(5) Uani ? . O
O26 1.4098(6) 1.3226(4) 0.1694(4) 0.016(4) Uani ? . O
O27 1.3055(6) 1.2742(5) 0.0474(4) 0.026(5) Uani ? . O
O28 1.4907(6) 1.2732(5) 0.0626(4) 0.027(5) Uani ? . O
O29 1.4647(5) 0.7527(4) 0.2705(4) 0.016(4) Uani ? . O
O30 1.4021(6) 0.8329(5) 0.1977(4) 0.022(5) Uani ? . O
O31 1.4428(6) 0.8846(4) 0.3297(4) 0.020(5) Uani ? . O
O32 1.2828(5) 0.7532(4) 0.2772(4) 0.014(4) Uani ? . O
O33 1.1973(5) 1.2333(4) 0.2174(4) 0.011(4) Uani ? . O
O34 1.0113(6) 1.2305(5) 0.2178(4) 0.017(5) Uani ? . O
O35 1.0716(6) 1.1498(5) 0.2932(4) 0.021(5) Uani ? . O
O36 1.0394(6) 1.1005(5) 0.1619(4) 0.019(4) Uani ? . O
O37 0.7836(6) 0.7597(4) 0.2958(4) 0.014(4) Uani ? . O
O38 0.9433(6) 0.8849(5) 0.3618(4) 0.022(5) Uani ? . O
O39 0.9669(6) 0.7587(4) 0.2906(4) 0.015(4) Uani ? . O
O40 0.9155(6) 0.8547(5) 0.2308(4) 0.022(5) Uani ? . O
O41 0.0801(8) 0.5802(5) 0.3998(5) 0.034(6) Uani ? . O
O42 0.5416(6) 0.2958(5) 0.4159(4) 0.023(5) Uani ? . O
O43 1.3734(6) 1.2946(5) 0.3309(4) 0.019(5) Uani ? . O
O44 0.1849(7) 0.3121(6) 0.3840(5) 0.042(6) Uani ? . O
O45 0.0318(6) 0.2806(5) 0.5490(5) 0.027(5) Uani ? . O
O46 1.9027(6) 1.3481(5) 0.2215(4) 0.019(5) Uani ? . O
O47 1.8155(6) 1.1857(5) 0.1204(4) 0.020(5) Uani ? . O
O48 0.6304(7) 0.1780(6) 0.0414(5) 0.042(6) Uani ? . O
O49 0.2406(6) 0.2392(5) 0.9005(4) 0.024(5) Uani ? . O
O50 0.8892(7) 0.8453(5) 0.4977(5) 0.034(6) Uani ? . O
O51 1.1510(6) 0.7964(5) 0.3914(4) 0.019(4) Uani ? . O
O52 0.3132(7) 0.7951(5) 0.4836(5) 0.033(6) Uani ? . O
O53 0.2853(8) 0.7293(7) 0.0670(5) 0.052(7) Uani ? . O
O54 1.0757(6) 0.6390(5) 0.2814(4) 0.019(5) Uani ? . O
O55 1.6106(6) 0.6944(5) 0.1853(4) 0.018(4) Uani ? . O
O56 0.4487(8) 0.6552(7) 0.0649(5) 0.050(7) Uani ? . O
O57 0.9947(7) 0.2774(5) 0.0616(4) 0.028(5) Uani ? . O
O58 0.0808(7) 0.1512(5) 0.0289(4) 0.034(6) Uani ? . O
N1 0.7202(8) 0.5646(6) 0.1943(5) 0.023(6) Uani ? . N
N2 0.6823(7) 0.3938(5) 0.1878(5) 0.017(5) Uani ? . N
N3 0.7455(7) 0.6038(6) 0.3708(5) 0.019(5) Uani ? . N
N4 0.7097(8) 0.4336(6) 0.3646(5) 0.019(5) Uani ? . N
N5 1.6088(7) 0.9583(5) 0.1665(5) 0.014(5) Uani ? . N
N6 1.8226(7) 0.9604(5) 0.1605(5) 0.014(5) Uani ? . N
N7 1.6593(7) 1.0264(5) 0.3434(5) 0.015(5) Uani ? . N
N8 1.8745(8) 1.0301(6) 0.3370(5) 0.020(6) Uani ? . N
N9 0.2122(9) 0.5664(7) 0.1474(6) 0.039(7) Uani ? . N
N10 0.2239(8) 0.4051(6) 0.1162(5) 0.025(6) Uani ? . N
N11 0.3183(7) 0.4325(5) 0.2808(5) 0.018(5) Uani ? . N
N12 0.3016(8) 0.5914(5) 0.3165(5) 0.018(5) Uani ? . N
N13 1.1578(7) 1.0233(6) 0.3514(5) 0.016(5) Uani ? . N
N14 1.3730(7) 1.0305(5) 0.3428(5) 0.013(5) Uani ? . N
N15 1.3222(7) 0.9649(5) 0.1677(5) 0.013(5) Uani ? . N
N16 1.1079(7) 0.9581(6) 0.1758(5) 0.017(5) Uani ? . N
C1 0.6729(10) 0.5017(8) 0.1237(7) 0.032(8) Uani ? . C
C2 0.7160(10) 0.4287(7) 0.1228(6) 0.023(7) Uani ? . C
C3 0.7105(11) 0.5693(8) 0.4369(6) 0.027(8) Uani ? . C
C4 0.7497(12) 0.4968(9) 0.4356(7) 0.034(9) Uani ? . C
C5 0.1604(14) 0.5049(10) 0.0722(9) 0.057(11) Uani ? . C
C6 0.2247(13) 0.4473(8) 0.0540(7) 0.040(10) Uani ? . C
C7 0.3022(11) 0.5475(8) 0.3760(7) 0.031(8) Uani ? . C
C8 0.3690(11) 0.4926(7) 0.3562(6) 0.027(7) Uani ? . C
C9 1.1367(12) 0.9160(11) 0.1053(7) 0.049(11) Uani ? . C
C10 1.2538(12) 0.9521(11) 0.0990(8) 0.052(12) Uani ? . C
C11 1.3449(10) 1.0708(7) 0.4147(6) 0.021(6) Uani ? . C
C12 1.2223(9) 1.0224(7) 0.4189(6) 0.019(6) Uani ? . C
C13 1.6335(10) 0.9111(8) 0.0985(7) 0.025(7) Uani ? . C
C14 1.7585(10) 0.9565(8) 0.0924(6) 0.024(7) Uani ? . C
C15 1.7263(10) 1.0340(7) 0.4124(6) 0.024(7) Uani ? . C
C16 1.8486(11) 1.0777(8) 0.4049(7) 0.029(8) Uani ? . C
H1a 0.583 0.478 0.120 0.0409 Uiso ? . H
H1b 0.702 0.534 0.079 0.0409 Uiso ? . H
H2a 0.806 0.454 0.124 0.0332 Uiso ? . H
H2b 0.679 0.379 0.074 0.0332 Uiso ? . H
H3a 0.748 0.620 0.486 0.0380 Uiso ? . H
H3b 0.620 0.546 0.435 0.0380 Uiso ? . H
H4a 0.717 0.466 0.479 0.0495 Uiso ? . H
H4b 0.840 0.524 0.444 0.0495 Uiso ? . H
H5a 0.165 0.543 0.031 0.0680 Uiso ? . H
H5b 0.075 0.467 0.075 0.0680 Uiso ? . H
H6a 0.187 0.400 0.003 0.0481 Uiso ? . H
H6b 0.311 0.487 0.047 0.0481 Uiso ? . H
H7a 0.340 0.595 0.426 0.0417 Uiso ? . H
H7b 0.218 0.508 0.382 0.0417 Uiso ? . H
H8a 0.455 0.534 0.353 0.0346 Uiso ? . H
H8b 0.367 0.456 0.397 0.0346 Uiso ? . H
H9a 1.091 0.928 0.061 0.0589 Uiso ? . H
H9b 1.113 0.850 0.102 0.0589 Uiso ? . H
H10a 1.274 0.911 0.055 0.0621 Uiso ? . H
H10b 1.274 1.015 0.085 0.0621 Uiso ? . H
H11a 1.362 1.138 0.417 0.0291 Uiso ? . H
H11b 1.395 1.066 0.459 0.0291 Uiso ? . H
H12a 1.196 1.054 0.467 0.0318 Uiso ? . H
H12b 1.207 0.957 0.421 0.0318 Uiso ? . H
H13a 1.615 0.845 0.101 0.0342 Uiso ? . H
H13b 1.584 0.912 0.052 0.0342 Uiso ? . H
H14a 1.776 1.021 0.085 0.0338 Uiso ? . H
H14b 1.784 0.921 0.046 0.0338 Uiso ? . H
H15a 1.702 1.072 0.457 0.0344 Uiso ? . H
H15b 1.711 0.971 0.422 0.0344 Uiso ? . H
H16a 1.900 1.079 0.452 0.0400 Uiso ? . H
H16b 1.867 1.145 0.401 0.0400 Uiso ? . H
H1aN 0.807 0.604 0.191 0.0330 Uiso ? . H
H1bN 0.674 0.606 0.206 0.0330 Uiso ? . H
H2aN 0.594 0.354 0.179 0.0256 Uiso ? . H
H2bN 0.730 0.356 0.198 0.0256 Uiso ? . H
H3aN 0.701 0.643 0.360 0.0291 Uiso ? . H
H3bN 0.835 0.643 0.380 0.0291 Uiso ? . H
H4aN 0.764 0.398 0.355 0.0316 Uiso ? . H
H4bN 0.625 0.390 0.365 0.0316 Uiso ? . H
H5aN 1.601 1.016 0.156 0.0227 Uiso ? . H
H5bN 1.531 0.918 0.183 0.0227 Uiso ? . H
H6aN 1.828 0.898 0.159 0.0254 Uiso ? . H
H6bN 1.907 1.009 0.166 0.0254 Uiso ? . H
H7aN 1.577 0.977 0.339 0.0228 Uiso ? . H
H7bN 1.651 1.087 0.343 0.0228 Uiso ? . H
H8aN 1.952 1.070 0.320 0.0307 Uiso ? . H
H8bN 1.883 0.973 0.348 0.0307 Uiso ? . H
H9aN 0.285 0.620 0.140 0.0506 Uiso ? . H
H9bN 0.152 0.590 0.173 0.0506 Uiso ? . H
H10aN 0.141 0.358 0.115 0.0368 Uiso ? . H
H10bN 0.285 0.376 0.111 0.0368 Uiso ? . H
H11aN 0.380 0.411 0.255 0.0266 Uiso ? . H
H11bN 0.247 0.377 0.287 0.0266 Uiso ? . H
H12aN 0.238 0.619 0.322 0.0293 Uiso ? . H
H12bN 0.383 0.642 0.319 0.0293 Uiso ? . H
H13aN 1.073 0.977 0.345 0.0274 Uiso ? . H
H13bN 1.156 1.087 0.356 0.0274 Uiso ? . H
H14aN 1.448 1.076 0.328 0.0233 Uiso ? . H
H14bN 1.387 0.973 0.348 0.0233 Uiso ? . H
H15aN 1.334 0.906 0.168 0.0247 Uiso ? . H
H15bN 1.403 1.016 0.171 0.0247 Uiso ? . H
H16aN 1.092 1.014 0.169 0.0290 Uiso ? . H
H16bN 1.033 0.913 0.191 0.0290 Uiso ? . H

loop_
_atom_type_symbol
_atom_type_scat_dispersion_real
_atom_type_scat_dispersion_imag
_atom_type_scat_source
Os -1.816 7.605 'International Tables Vol. IV Table 2.2B'
Fe 0.301 0.845 'International Tables Vol. IV Table 2.2B'
S 0.110 0.124 'International Tables Vol. IV Table 2.2B'
O 0.008 0.006 'International Tables Vol. IV Table 2.2B'
N 0.004 0.003 'International Tables Vol. IV Table 2.2B'
C 0.002 0.002 'International Tables Vol. IV Table 2.2B'
H 0.000 0.000 'International Tables Vol. IV Table 2.2B'

loop_
_geom_angle_atom_site_label_1
_geom_angle_atom_site_label_2
_geom_angle_atom_site_label_3
_geom_angle_site_symmetry_1
_geom_angle_site_symmetry_3
_geom_angle
_geom_angle_publ_flag
O1 Os1 O2 ? ? 179.0(3) yes
O1 Os1 N1 ? ? 90.4(3) yes
O1 Os1 N2 ? ? 88.6(3) yes
O1 Os1 N3 ? ? 91.9(3) yes
O1 Os1 N4 ? ? 89.4(3) yes
O2 Os1 N1 ? ? 89.9(4) yes
O2 Os1 N2 ? ? 90.5(3) yes
O2 Os1 N3 ? ? 89.0(3) yes
O2 Os1 N4 ? ? 90.3(3) yes
N1 Os1 N2 ? ? 80.9(3) yes
N1 Os1 N3 ? ? 99.4(3) yes
N1 Os1 N4 ? ? 179.4(3) yes
N2 Os1 N3 ? ? 179.4(3) yes
N2 Os1 N4 ? ? 98.5(3) yes
N3 Os1 N4 ? ? 81.1(3) yes
O3 Os2 O4 ? ? 177.4(4) yes
O3 Os2 N9 ? ? 89.5(4) ?
O3 Os2 N10 ? ? 88.9(4) ?
O3 Os2 N11 ? ? 89.8(4) ?
O3 Os2 N12 ? ? 92.8(4) ?
O4 Os2 N9 ? ? 89.1(4) ?
O4 Os2 N10 ? ? 88.7(4) ?
O4 Os2 N11 ? ? 91.5(4) ?
O4 Os2 N12 ? ? 89.5(4) ?
N9 Os2 N10 ? ? 81.6(4) ?
N9 Os2 N11 ? ? 178.8(4) ?
N9 Os2 N12 ? ? 99.3(4) ?
N10 Os2 N11 ? ? 97.4(3) ?
N10 Os2 N12 ? ? 178.0(3) ?
N11 Os2 N12 ? ? 81.7(3) ?
O5 Os3 O6 ? ? 179.0(3) yes
O5 Os3 N13 ? ? 87.0(3) yes
O5 Os3 N14 ? ? 89.4(3) yes
O5 Os3 N15 ? ? 91.7(3) yes
O5 Os3 N16 ? ? 89.6(3) yes
O6 Os3 N13 ? ? 92.2(3) yes
O6 Os3 N14 ? ? 89.9(3) yes
O6 Os3 N15 ? ? 89.1(3) yes
O6 Os3 N16 ? ? 91.2(3) yes
N13 Os3 N14 ? ? 80.4(3) yes
N13 Os3 N15 ? ? 178.7(3) yes
N13 Os3 N16 ? ? 99.3(3) yes
N14 Os3 N15 ? ? 99.3(3) yes
N14 Os3 N16 ? ? 178.9(3) yes
N15 Os3 N16 ? ? 81.0(3) yes
O7 Os4 O8 ? ? 179.3(3) ?
O7 Os4 N5 ? ? 89.6(3) ?
O7 Os4 N6 ? ? 90.5(3) ?
O7 Os4 N7 ? ? 89.2(3) ?
O7 Os4 N8 ? ? 90.9(3) ?
O8 Os4 N5 ? ? 90.6(3) ?
O8 Os4 N6 ? ? 90.2(3) ?
O8 Os4 N7 ? ? 90.1(3) ?
O8 Os4 N8 ? ? 89.0(3) ?
N5 Os4 N6 ? ? 80.4(3) ?
N5 Os4 N7 ? ? 99.6(3) ?
N5 Os4 N8 ? ? 179.5(3) ?
N6 Os4 N7 ? ? 179.7(3) ?
N6 Os4 N8 ? ? 99.4(3) ?
N7 Os4 N8 ? ? 80.6(3) ?
O7 Fe1 O15 ? ? 96.1(3) yes
O7 Fe1 O29 ? ? 98.9(3) yes
O7 Fe1 O37 ? 1_655 98.7(3) yes
O7 Fe1 O55 ? ? 101.3(3) yes
O15 Fe1 O29 ? ? 92.0(3) yes
O15 Fe1 O37 ? 1_655 94.6(3) yes
O15 Fe1 O55 ? ? 162.6(3) yes
O29 Fe1 O37 ? 1_655 160.4(3) yes
O29 Fe1 O55 ? ? 85.6(3) yes
O37 Fe1 O55 1_655 ? 82.6(3) yes
O8 Fe2 O17 ? ? 98.7(3) ?
O8 Fe2 O22 ? ? 93.7(3) ?
O8 Fe2 O34 ? 1_655 99.1(3) ?
O8 Fe2 O46 ? ? 176.1(3) ?
O8 Fe2 O47 ? ? 94.2(3) ?
O17 Fe2 O22 ? ? 92.4(3) ?
O17 Fe2 O34 ? 1_655 161.7(3) ?
O17 Fe2 O46 ? ? 78.0(3) ?
O17 Fe2 O47 ? ? 88.5(3) ?
O22 Fe2 O34 ? 1_655 90.8(3) ?
O22 Fe2 O46 ? ? 88.5(3) ?
O22 Fe2 O47 ? ? 171.9(3) ?
O34 Fe2 O46 1_655 ? 84.1(3) ?
O34 Fe2 O47 1_655 ? 85.8(3) ?
O46 Fe2 O47 ? ? 83.8(3) ?
O5 Fe3 O9 ? ? 92.0(3) ?
O5 Fe3 O32 ? ? 95.8(3) ?
O5 Fe3 O39 ? ? 100.0(3) ?
O5 Fe3 O51 ? ? 97.0(3) ?
O5 Fe3 O54 ? ? 173.8(3) ?
O9 Fe3 O32 ? ? 90.8(3) ?
O9 Fe3 O39 ? ? 93.1(3) ?
O9 Fe3 O51 ? ? 170.9(3) ?
O9 Fe3 O54 ? ? 85.3(3) ?
O32 Fe3 O39 ? ? 163.5(3) ?
O32 Fe3 O51 ? ? 89.1(3) ?
O32 Fe3 O54 ? ? 78.7(3) ?
O39 Fe3 O51 ? ? 84.5(3) ?
O39 Fe3 O54 ? ? 85.7(3) ?
O51 Fe3 O54 ? ? 85.8(3) ?
O6 Fe4 O18 ? ? 99.4(3) ?
O6 Fe4 O25 ? ? 99.7(3) ?
O6 Fe4 O33 ? ? 99.4(3) ?
O6 Fe4 O43 ? ? 101.6(3) ?
O18 Fe4 O25 ? ? 93.0(3) ?
O18 Fe4 O33 ? ? 159.6(3) ?
O18 Fe4 O43 ? ? 84.2(3) ?
O25 Fe4 O33 ? ? 91.5(3) ?
O25 Fe4 O43 ? ? 158.7(3) ?
O33 Fe4 O43 ? ? 84.4(3) ?
O9 S1 O10 ? ? 106.8(5) ?
O9 S1 O11 ? ? 107.3(6) ?
O9 S1 O12 ? ? 112.0(7) ?
O10 S1 O11 ? ? 110.0(6) no
O10 S1 O12 ? ? 110.9(6) no
O11 S1 O12 ? ? 109.7(10) no
O13 S2 O14 ? ? 110.8(5) no
O13 S2 O15 ? ? 110.9(4) no
O13 S2 O16 ? ? 109.4(4) no
O14 S2 O15 ? ? 111.8(4) no
O14 S2 O16 ? ? 111.3(4) no
O15 S2 O16 ? ? 102.4(4) no
O17 S3 O18 ? ? 106.2(4) ?
O17 S3 O19 ? ? 109.0(4) ?
O17 S3 O20 ? ? 110.2(4) ?
O18 S3 O19 ? ? 109.1(4) ?
O18 S3 O20 ? ? 110.6(4) ?
O19 S3 O20 ? ? 111.7(4) ?
O21 S4 O22 ? ? 109.5(5) ?
O21 S4 O23 ? ? 109.4(5) ?
O21 S4 O24 ? ? 109.5(5) ?
O22 S4 O23 ? ? 108.1(4) ?
O22 S4 O24 ? ? 110.7(5) ?
O23 S4 O24 ? ? 109.6(5) ?
O25 S5 O26 ? ? 103.6(4) ?
O25 S5 O27 ? ? 110.4(4) ?
O25 S5 O28 ? ? 111.1(4) ?
O26 S5 O27 ? ? 111.1(4) ?
O26 S5 O28 ? ? 111.4(5) ?
O27 S5 O28 ? ? 109.2(5) ?
O29 S6 O30 ? ? 109.5(4) ?
O29 S6 O31 ? ? 110.9(4) ?
O29 S6 O32 ? ? 104.9(4) ?
O30 S6 O31 ? ? 110.9(5) ?
O30 S6 O32 ? ? 109.5(4) ?
O31 S6 O32 ? ? 111.0(4) ?
O33 S7 O34 ? ? 105.4(4) ?
O33 S7 O35 ? ? 109.3(4) ?
O33 S7 O36 ? ? 110.6(4) ?
O34 S7 O35 ? ? 111.2(4) ?
O34 S7 O36 ? ? 110.6(4) ?
O35 S7 O36 ? ? 109.7(4) ?
O37 S8 O38 ? ? 109.6(4) ?
O37 S8 O39 ? ? 105.1(4) ?
O37 S8 O40 ? ? 110.7(4) ?
O38 S8 O39 ? ? 110.2(4) ?
O38 S8 O40 ? ? 109.8(5) ?
O39 S8 O40 ? ? 111.4(4) ?
Os3 O5 Fe3 ? ? 175.5(4) yes
Os3 O6 Fe4 ? ? 172.3(5) yes
Os4 O7 Fe1 ? ? 171.2(4) yes
Os4 O8 Fe2 ? ? 178.1(4) yes
Fe3 O9 S1 ? ? 137.5(5) ?
Fe1 O15 S2 ? ? 98.5(4) ?
Fe2 O17 S3 ? ? 132.9(4) ?
Fe4 O18 S3 ? ? 134.3(4) ?
Fe2 O22 S4 ? ? 140.2(4) ?
Fe4 O25 S5 ? ? 99.4(4) ?
Fe1 O29 S6 ? ? 133.2(4) ?
Fe3 O32 S6 ? ? 133.5(4) ?
Fe4 O33 S7 ? ? 130.9(4) ?
Fe2 O34 S7 1_455 ? 134.3(4) ?
Fe1 O37 S8 1_455 ? 132.7(4) ?
Fe3 O39 S8 ? ? 135.1(4) ?
Os1 N1 C1 ? ? 110.3(7) ?
Os1 N2 C2 ? ? 108.2(6) ?
Os1 N3 C3 ? ? 109.2(7) ?
Os1 N4 C4 ? ? 109.3(6) ?
Os4 N5 C13 ? ? 110.4(6) ?
Os4 N6 C14 ? ? 109.4(6) ?
Os4 N7 C15 ? ? 109.7(6) ?
Os4 N8 C16 ? ? 109.7(7) ?
Os2 N9 C5 ? ? 109.1(7) ?
Os2 N10 C6 ? ? 108.8(7) ?
Os2 N11 C8 ? ? 108.8(6) ?
Os2 N12 C7 ? ? 108.4(7) ?
Os3 N13 C12 ? ? 109.0(6) ?
Os3 N14 C11 ? ? 111.1(6) ?
Os3 N15 C10 ? ? 110.6(7) ?
Os3 N16 C9 ? ? 110.0(7) ?
N1 C1 C2 ? ? 106.7(9) ?
N2 C2 C1 ? ? 107.8(9) ?
N3 C3 C4 ? ? 107.4(9) ?
N4 C4 C3 ? ? 110.1(9) ?
N9 C5 C6 ? ? 108.1(10) ?
N10 C6 C5 ? ? 107.7(11) ?
N12 C7 C8 ? ? 107.8(10) ?
N11 C8 C7 ? ? 108.1(9) ?
N16 C9 C10 ? ? 111.8(12) ?
N15 C10 C9 ? ? 111.9(12) ?
N14 C11 C12 ? ? 107.4(9) ?
N13 C12 C11 ? ? 107.7(8) ?
N5 C13 C14 ? ? 106.9(9) ?
N6 C14 C13 ? ? 108.1(9) ?
N7 C15 C16 ? ? 108.6(9) ?

loop_
_geom_bond_atom_site_label_1
_geom_bond_atom_site_label_2
_geom_bond_site_symmetry_1
_geom_bond_site_symmetry_2
_geom_bond_distance
_geom_bond_publ_flag
Os1 O1 ? ? 1.728(7) yes
Os1 O2 ? ? 1.734(7) yes
Os1 N1 ? ? 2.112(8) yes
Os1 N2 ? ? 2.138(9) yes
Os1 N3 ? ? 2.115(9) yes
Os1 N4 ? ? 2.124(8) yes
Os2 O3 ? ? 1.732(7) yes
Os2 O4 ? ? 1.740(7) yes
Os2 N9 ? ? 2.121(9) ?
Os2 N10 ? ? 2.113(10) ?
Os2 N11 ? ? 2.096(8) ?
Os2 N12 ? ? 2.119(9) ?
Os3 O5 ? ? 1.842(6) yes
Os3 O6 ? ? 1.853(6) yes
Os3 N13 ? ? 2.130(8) yes
Os3 N14 ? ? 2.111(8) yes
Os3 N15 ? ? 2.105(8) yes
Os3 N16 ? ? 2.093(9) yes
Os4 O7 ? ? 1.850(6) yes
Os4 O8 ? ? 1.838(6) yes
Os4 N5 ? ? 2.126(8) ?
Os4 N6 ? ? 2.124(9) ?
Os4 N7 ? ? 2.126(9) ?
Os4 N8 ? ? 2.128(9) ?
Fe1 O7 ? ? 1.790(6) yes
Fe1 O15 ? ? 2.075(8) yes
Fe1 O29 ? ? 2.074(7) yes
Fe1 O37 ? 1_655 2.057(6) yes
Fe1 O55 ? ? 2.084(7) yes
Fe2 O8 ? ? 1.808(6) yes
Fe2 O17 ? ? 2.076(6) yes
Fe2 O22 ? ? 2.040(8) yes
Fe2 O34 ? 1_655 2.070(7) yes
Fe2 O46 ? ? 2.159(7) yes
Fe2 O47 ? ? 2.089(7) yes
Fe3 O5 ? ? 1.820(6) yes
Fe3 O9 ? ? 2.001(8) yes
Fe3 O32 ? ? 2.090(6) yes
Fe3 O39 ? ? 2.067(7) yes
Fe3 O51 ? ? 2.066(8) yes
Fe3 O54 ? ? 2.135(7) yes
Fe4 O6 ? ? 1.797(6) yes
Fe4 O18 ? ? 2.069(6) yes
Fe4 O25 ? ? 2.071(8) yes
Fe4 O33 ? ? 2.071(6) yes
Fe4 O43 ? ? 2.094(8) yes
S1 O9 ? ? 1.505(9) no
S1 O10 ? ? 1.456(8) no
S1 O11 ? ? 1.478(11) no
S1 O12 ? ? 1.415(10) no
S2 O13 ? ? 1.490(8) ?
S2 O14 ? ? 1.438(8) ?
S2 O15 ? ? 1.499(7) ?
S2 O16 ? ? 1.504(8) ?
S3 O17 ? ? 1.478(7) ?
S3 O18 ? ? 1.488(7) ?
S3 O19 ? ? 1.485(7) ?
S3 O20 ? ? 1.454(8) ?
S4 O21 ? ? 1.467(8) ?
S4 O22 ? ? 1.483(8) ?
S4 O23 ? ? 1.486(7) ?
S4 O24 ? ? 1.470(8) ?
S5 O25 ? ? 1.495(7) ?
S5 O26 ? ? 1.480(8) ?
S5 O27 ? ? 1.482(7) ?
S5 O28 ? ? 1.459(8) ?
S6 O29 ? ? 1.486(7) ?
S6 O30 ? ? 1.486(8) ?
S6 O31 ? ? 1.460(8) ?
S6 O32 ? ? 1.478(7) ?
S7 O33 ? ? 1.500(7) ?
S7 O34 ? ? 1.486(7) ?
S7 O35 ? ? 1.487(8) ?
S7 O36 ? ? 1.458(8) ?
S8 O37 ? ? 1.499(7) ?
S8 O38 ? ? 1.473(8) ?
S8 O39 ? ? 1.484(7) ?
S8 O40 ? ? 1.455(8) ?
O34 Fe2 ? 1_455 2.070(7) yes
O37 Fe1 ? 1_455 2.057(6) yes
N1 C1 ? ? 1.477(17) ?
N2 C2 ? ? 1.473(13) ?
N3 C3 ? ? 1.490(15) ?
N4 C4 ? ? 1.477(17) ?
N5 C13 ? ? 1.477(15) ?
N6 C14 ? ? 1.476(15) ?
N7 C15 ? ? 1.488(15) ?
N8 C16 ? ? 1.484(16) ?
N9 C5 ? ? 1.54(2) ?
N10 C6 ? ? 1.490(15) ?
N11 C8 ? ? 1.533(15) ?
N12 C7 ? ? 1.466(14) ?
N13 C12 ? ? 1.499(14) no
N14 C11 ? ? 1.50(2) no
N15 C10 ? ? 1.47(2) no
N16 C9 ? ? 1.50(2) no
C1 C2 ? ? 1.54(2) no
C3 C4 ? ? 1.50(2) no
C5 C6 ? ? 1.50(2) ?
C7 C8 ? ? 1.493(18) ?
C9 C10 ? ? 1.42(2) no
C11 C12 ? ? 1.50(2) no
C13 C14 ? ? 1.528(17) ?
